data_7109839
loop_
_publ_author_name
'Nathalie Bridonneau'
'Lise-Marie Chamoreau'
'Philippe P. Laine'
'Wolfgang Wernsdorfer'
'Valerie Marvaud'

_publ_section_title
;
 A new versatile class of hetero-tetra-metallic assemblies: highlighting
 single-molecule magnet behaviour
;
_journal_name_full Chem.Commun.
_journal_page_first 9476
_journal_paper_doi 10.1039/c3cc45037f
_journal_volume 49
_journal_year 2013
_chemical_formula_moiety 'C52 H52 Cu2 Mo2 N20 O16 Tb2, 2(C30 H22 N6 Ni), 2(Cl O4), 20(H2 O)'
_chemical_formula_sum 'C112 H136 Cl2 Cu2 Gd0 Mo2 N32 Ni2 O44 Tb2'
_chemical_formula_weight 3459.65
_chemical_name_systematic
;
?
;
_space_group_IT_number 70
_symmetry_cell_setting orthorhombic
_symmetry_Int_Tables_number 70
_symmetry_space_group_name_Hall '-F 2uv 2vw'
_symmetry_space_group_name_H-M 'F d d d :2'
_atom_sites_solution_hydrogens mixed
_atom_sites_solution_primary direct
_atom_sites_solution_secondary difmap
_audit_creation_method SHELXL-97
_cell_angle_alpha 90.00
_cell_angle_beta 90.00
_cell_angle_gamma 90.00
_cell_formula_units_Z 8
_cell_length_a 23.0051(4)
_cell_length_b 29.8285(6)
_cell_length_c 42.2334(8)
_cell_measurement_reflns_used 9910
_cell_measurement_temperature 200(2)
_cell_measurement_theta_max 32
_cell_measurement_theta_min 2.44
_cell_volume 28980.9(9)
_computing_cell_refinement 'Bruker SAINT'
_computing_data_collection 'Bruker APEX2'
_computing_data_reduction 'Bruker SAINT'
_computing_molecular_graphics 'DIAMOND. Crystal Impact GbR, Bonn, Germany'
_computing_publication_material 'WinGX publication routines (Farrugia, 1999)'
_computing_structure_refinement 'SHELXL-97 (Sheldrick, 2008)'
_computing_structure_solution 'SUPERFLIP (Palatinus & Chapuis, 2007)'
_diffrn_ambient_temperature 200(2)
_diffrn_measured_fraction_theta_full 0.999
_diffrn_measured_fraction_theta_max 0.999
_diffrn_measurement_device_type 'Bruker APEX-II CCD'
_diffrn_measurement_method '\f and \w scans'
_diffrn_radiation_monochromator graphite
_diffrn_radiation_source 'fine-focus sealed tube'
_diffrn_radiation_type MoK\a
_diffrn_radiation_wavelength 0.71073
_diffrn_reflns_av_R_equivalents 0.0208
_diffrn_reflns_av_sigmaI/netI 0.0144
_diffrn_reflns_limit_h_max 34
_diffrn_reflns_limit_h_min -34
_diffrn_reflns_limit_k_max 44
_diffrn_reflns_limit_k_min -28
_diffrn_reflns_limit_l_max 62
_diffrn_reflns_limit_l_min -54
_diffrn_reflns_number 83991
_diffrn_reflns_theta_full 32.02
_diffrn_reflns_theta_max 32.02
_diffrn_reflns_theta_min 1.83
_diffrn_standards_number 0
_exptl_absorpt_coefficient_mu 1.797
_exptl_absorpt_correction_T_max 0.9481
_exptl_absorpt_correction_T_min 0.9302
_exptl_absorpt_correction_type multi-scan
_exptl_absorpt_process_details
;
SADABS, Bruker AXS Inc., Madison,
Wisconsin, USA.
;
_exptl_crystal_colour orange
_exptl_crystal_density_diffrn 1.586
_exptl_crystal_density_method 'not measured'
_exptl_crystal_description prism
_exptl_crystal_F_000 13968
_exptl_crystal_size_max 0.44
_exptl_crystal_size_mid 0.31
_exptl_crystal_size_min 0.22
_refine_diff_density_max 3.451
_refine_diff_density_min -1.563
_refine_diff_density_rms 0.160
_refine_ls_extinction_method none
_refine_ls_goodness_of_fit_ref 1.089
_refine_ls_hydrogen_treatment constr
_refine_ls_matrix_type full
_refine_ls_number_parameters 425
_refine_ls_number_reflns 12598
_refine_ls_number_restraints 2
_refine_ls_restrained_S_all 1.094
_refine_ls_R_factor_all 0.0607
_refine_ls_R_factor_gt 0.0431
_refine_ls_shift/su_max 0.001
_refine_ls_shift/su_mean 0.000
_refine_ls_structure_factor_coef Fsqd
_refine_ls_weighting_details 'calc w=1/[\s^2^(Fo^2^)+(0.0592P)^2^+471.7736P] where P=(Fo^2^+2Fc^2^)/3'
_refine_ls_weighting_scheme calc
_refine_ls_wR_factor_gt 0.1210
_refine_ls_wR_factor_ref 0.1396
_reflns_number_gt 9693
_reflns_number_total 12598
_reflns_threshold_expression >2\s(I)
_cod_data_source_file c3cc45037f.txt
_cod_data_source_block nb3_195_0m
_cod_original_sg_symbol_H-M 'F d d d'
_cod_database_code 7109839

loop_
_symmetry_equiv_pos_as_xyz
'x, y, z'
'-x+1/4, -y+1/4, z'
'x, -y+1/4, -z+1/4'
'-x+1/4, y, -z+1/4'
'x, y+1/2, z+1/2'
'-x+1/4, -y+3/4, z+1/2'
'x, -y+3/4, -z+3/4'
'-x+1/4, y+1/2, -z+3/4'
'x+1/2, y, z+1/2'
'-x+3/4, -y+1/4, z+1/2'
'x+1/2, -y+1/4, -z+3/4'
'-x+3/4, y, -z+3/4'
'x+1/2, y+1/2, z'
'-x+3/4, -y+3/4, z'
'x+1/2, -y+3/4, -z+1/4'
'-x+3/4, y+1/2, -z+1/4'
'-x, -y, -z'
'x-1/4, y-1/4, -z'
'-x, y-1/4, z-1/4'
'x-1/4, -y, z-1/4'
'-x, -y+1/2, -z+1/2'
'x-1/4, y+1/4, -z+1/2'
'-x, y+1/4, z+1/4'
'x-1/4, -y+1/2, z+1/4'
'-x+1/2, -y, -z+1/2'
'x+1/4, y-1/4, -z+1/2'
'-x+1/2, y-1/4, z+1/4'
'x+1/4, -y, z+1/4'
'-x+1/2, -y+1/2, -z'
'x+1/4, y+1/4, -z'
'-x+1/2, y+1/4, z-1/4'
'x+1/4, -y+1/2, z-1/4'

loop_
_atom_site_label
_atom_site_type_symbol
_atom_site_fract_x
_atom_site_fract_y
_atom_site_fract_z
_atom_site_U_iso_or_equiv
_atom_site_adp_type
_atom_site_occupancy
_atom_site_symmetry_multiplicity
_atom_site_calc_flag
_atom_site_refinement_flags
Mo1 Mo 0.950310(14) 0.1250 0.1250 0.01456(7) Uani 1 2 d S
Tb1 Tb 1.1250 0.1250 0.031764(4) 0.01661(6) Uani 1 2 d S
Cu1 Cu 1.1250 0.1250 -0.047679(13) 0.02627(12) Uani 1 2 d S
O1 O 1.10549(12) 0.08539(8) -0.01385(5) 0.0250(5) Uani 1 1 d .
O2 O 1.10135(12) 0.04269(8) 0.03774(6) 0.0260(5) Uani 1 1 d .
N1 N 1.06127(13) 0.11998(11) 0.07625(7) 0.0267(6) Uani 1 1 d .
N2 N 0.99782(16) 0.22931(11) 0.11837(8) 0.0344(7) Uani 1 1 d .
N3 N 0.83980(15) 0.05867(12) 0.10624(8) 0.0332(7) Uani 1 1 d .
N4 N 0.91488(15) 0.15518(12) 0.05183(7) 0.0322(6) Uani 1 1 d .
N5 N 1.10025(16) 0.08481(12) -0.08047(7) 0.0327(7) Uani 1 1 d .
C1 C 1.02240(14) 0.12001(11) 0.09375(7) 0.0214(6) Uani 1 1 d .
C2 C 0.98159(14) 0.19320(11) 0.12150(8) 0.0234(6) Uani 1 1 d .
C3 C 0.87769(14) 0.08205(11) 0.11320(7) 0.0223(6) Uani 1 1 d .
C4 C 0.92399(14) 0.14417(11) 0.07759(7) 0.0225(6) Uani 1 1 d .
C5 C 1.1016(2) 0.01894(14) 0.06755(9) 0.0395(9) Uani 1 1 d .
H5A H 1.0623 0.0079 0.0721 0.059 Uiso 1 1 calc R
H5B H 1.1141 0.0392 0.0845 0.059 Uiso 1 1 calc R
H5C H 1.1285 -0.0065 0.0663 0.059 Uiso 1 1 calc R
C6 C 1.08699(15) 0.01777(11) 0.01098(8) 0.0250(6) Uani 1 1 d .
C7 C 1.07064(19) -0.02663(13) 0.01069(10) 0.0341(8) Uani 1 1 d .
H7 H 1.0670 -0.0428 0.0300 0.041 Uiso 1 1 calc R
C8 C 1.0595(2) -0.04761(14) -0.01813(12) 0.0408(9) Uani 1 1 d .
H8 H 1.0487 -0.0784 -0.0185 0.049 Uiso 1 1 calc R
C9 C 1.06393(19) -0.02414(14) -0.04608(10) 0.0371(9) Uani 1 1 d .
H9 H 1.0559 -0.0389 -0.0655 0.045 Uiso 1 1 calc R
C10 C 1.08013(16) 0.02134(13) -0.04629(9) 0.0293(7) Uani 1 1 d .
C11 C 1.09124(14) 0.04258(11) -0.01710(8) 0.0232(6) Uani 1 1 d .
C12 C 1.08414(18) 0.04432(15) -0.07671(9) 0.0335(8) Uani 1 1 d .
H12 H 1.0740 0.0278 -0.0951 0.040 Uiso 1 1 calc R
C13 C 1.1002(2) 0.10777(18) -0.11126(9) 0.0421(10) Uani 1 1 d .
H13A H 1.0625 0.1230 -0.1147 0.051 Uiso 1 1 calc R
H13B H 1.1060 0.0858 -0.1285 0.051 Uiso 1 1 calc R
Ni2 Ni 0.8750 0.3750 0.010743(14) 0.02142(12) Uani 1 2 d S
N6 N 0.84076(14) 0.33293(10) 0.04616(7) 0.0287(6) Uani 1 1 d .
N7 N 0.93399(14) 0.32606(10) 0.01229(7) 0.0273(6) Uani 1 1 d .
N8 N 0.93313(14) 0.39499(12) -0.02470(8) 0.0316(6) Uani 1 1 d .
C14 C 0.79236(19) 0.33898(15) 0.06264(10) 0.0373(8) Uani 1 1 d .
H14 H 0.7687 0.3642 0.0578 0.045 Uiso 1 1 calc R
C15 C 0.7747(2) 0.31017(17) 0.08657(11) 0.0459(11) Uani 1 1 d .
H15 H 0.7397 0.3154 0.0979 0.055 Uiso 1 1 calc R
C16 C 0.8091(2) 0.27389(17) 0.09347(11) 0.0469(11) Uani 1 1 d .
H16 H 0.7982 0.2538 0.1099 0.056 Uiso 1 1 calc R
C17 C 0.8593(2) 0.26665(15) 0.07656(10) 0.0407(9) Uani 1 1 d .
H17 H 0.8832 0.2414 0.0809 0.049 Uiso 1 1 calc R
C18 C 0.87451(17) 0.29689(12) 0.05297(9) 0.0295(7) Uani 1 1 d .
C19 C 0.92786(17) 0.29346(12) 0.03388(9) 0.0303(7) Uani 1 1 d .
C20 C 0.9704(2) 0.26047(15) 0.03690(13) 0.0453(11) Uani 1 1 d .
H20 H 0.9666 0.2373 0.0522 0.054 Uiso 1 1 calc R
C21 C 1.0174(2) 0.26226(17) 0.01743(15) 0.0524(13) Uani 1 1 d .
H21 H 1.0463 0.2396 0.0189 0.063 Uiso 1 1 calc R
C22 C 1.02404(19) 0.29665(16) -0.00461(13) 0.0447(10) Uani 1 1 d .
H22 H 1.0574 0.2982 -0.0178 0.054 Uiso 1 1 calc R
C23 C 0.98041(16) 0.32864(13) -0.00668(9) 0.0302(7) Uani 1 1 d .
C24 C 0.97891(17) 0.36692(15) -0.02865(10) 0.0338(8) Uani 1 1 d .
C25 C 1.0191(2) 0.37359(19) -0.05243(14) 0.0516(12) Uani 1 1 d .
H25 H 1.0509 0.3535 -0.0548 0.062 Uiso 1 1 calc R
C26 C 1.0131(3) 0.4092(2) -0.07261(15) 0.0645(16) Uani 1 1 d .
H26 H 1.0409 0.4144 -0.0888 0.077 Uiso 1 1 calc R
C27 C 0.9661(3) 0.4372(2) -0.06907(15) 0.0620(15) Uani 1 1 d .
H27 H 0.9606 0.4617 -0.0832 0.074 Uiso 1 1 calc R
C28 C 0.9268(2) 0.42953(17) -0.04472(12) 0.0445(10) Uani 1 1 d .
H28 H 0.8946 0.4492 -0.0422 0.053 Uiso 1 1 calc R
O1W O 1.21819(11) 0.09657(10) 0.01707(6) 0.0301(5) Uani 1 1 d .
H1A H 1.2306 0.0903 -0.0010 0.045 Uiso 1 1 d R
H1B H 1.2506 0.0945 0.0266 0.045 Uiso 1 1 d R
O2W O 1.02176(16) 0.16412(13) -0.04525(8) 0.0477(8) Uani 1 1 d .
H2A H 1.0003 0.1499 -0.0584 0.071 Uiso 1 1 d R
H2B H 1.0210 0.1858 -0.0581 0.071 Uiso 1 1 d R
Cl1 Cl 0.6250 0.2822(7) 0.1250 0.357(8) Uiso 1 2 d SD
O4 O 0.6237(10) 0.2863(9) 0.0893(4) 0.370 Uiso 1 1 d D
O3 O 0.5817(9) 0.2466(7) 0.1158(5) 0.343(11) Uiso 1 1 d D
O3W O 0.7648(2) -0.00339(16) 0.07410(11) 0.0715(13) Uani 1 1 d .
O5WA O 1.0234(5) 0.3209(4) 0.1074(3) 0.082(3) Uiso 0.50 1 d P
O5WB O 1.0633(4) 0.3083(3) 0.11795(19) 0.0530(17) Uiso 0.50 1 d P
O6WA O 1.0000 0.5000 0.0000 0.153(5) Uiso 1 2 d S
O7WA O 1.0466(5) 0.3517(4) 0.1739(3) 0.086(3) Uiso 0.50 1 d P
O7WB O 1.0520(5) 0.3778(4) 0.1589(3) 0.081(3) Uiso 0.50 1 d P
O8W O 0.6604(4) 0.3934(3) 0.0589(2) 0.071(2) Uiso 0.50 1 d P
O9W O 0.6534(7) 0.3127(5) 0.0120(3) 0.231(6) Uiso 1 1 d .

loop_
_atom_site_aniso_label
_atom_site_aniso_U_11
_atom_site_aniso_U_22
_atom_site_aniso_U_33
_atom_site_aniso_U_23
_atom_site_aniso_U_13
_atom_site_aniso_U_12
Mo1 0.01448(14) 0.01712(14) 0.01210(13) -0.00005(11) 0.000 0.000
Tb1 0.01847(9) 0.01790(9) 0.01345(9) 0.000 0.000 0.00049(7)
Cu1 0.0371(3) 0.0283(3) 0.0134(2) 0.000 0.000 -0.0045(2)
O1 0.0344(12) 0.0232(11) 0.0175(9) -0.0024(8) -0.0019(9) -0.0048(10)
O2 0.0359(13) 0.0220(11) 0.0201(10) -0.0003(8) 0.0001(9) -0.0012(10)
N1 0.0218(12) 0.0381(16) 0.0203(12) 0.0030(11) 0.0025(10) 0.0052(11)
N2 0.0395(18) 0.0272(15) 0.0366(17) 0.0009(12) 0.0018(14) -0.0043(13)
N3 0.0318(16) 0.0360(17) 0.0319(15) 0.0015(13) -0.0036(12) -0.0094(13)
N4 0.0377(17) 0.0350(16) 0.0238(13) 0.0034(12) -0.0037(12) 0.0025(13)
N5 0.0380(17) 0.0422(18) 0.0178(12) -0.0054(12) -0.0026(11) -0.0001(14)
C1 0.0206(13) 0.0272(15) 0.0166(12) 0.0006(10) 0.0003(10) 0.0029(11)
C2 0.0230(14) 0.0247(14) 0.0223(13) 0.0001(11) -0.0002(11) 0.0004(11)
C3 0.0234(14) 0.0256(14) 0.0180(12) -0.0001(11) -0.0022(11) 0.0003(12)
C4 0.0232(14) 0.0243(14) 0.0201(13) 0.0006(11) 0.0000(11) -0.0003(11)
C5 0.063(3) 0.0290(18) 0.0263(16) 0.0075(14) 0.0009(17) 0.0029(18)
C6 0.0266(15) 0.0215(14) 0.0270(15) -0.0042(11) 0.0024(12) 0.0016(12)
C7 0.040(2) 0.0220(15) 0.040(2) -0.0026(14) 0.0074(16) -0.0013(14)
C8 0.044(2) 0.0265(18) 0.051(2) -0.0130(17) 0.0058(19) -0.0070(16)
C9 0.038(2) 0.0334(19) 0.040(2) -0.0186(16) 0.0035(16) -0.0054(16)
C10 0.0292(16) 0.0316(17) 0.0271(15) -0.0125(13) 0.0000(13) -0.0007(13)
C11 0.0222(13) 0.0238(14) 0.0238(13) -0.0061(11) -0.0003(11) 0.0004(11)
C12 0.0358(19) 0.042(2) 0.0224(15) -0.0115(14) -0.0024(13) -0.0003(16)
C13 0.050(3) 0.060(3) 0.0167(15) 0.0006(16) -0.0044(15) 0.001(2)
Ni2 0.0203(3) 0.0202(3) 0.0238(3) 0.000 0.000 0.0038(2)
N6 0.0318(15) 0.0258(14) 0.0286(14) 0.0026(11) 0.0004(11) 0.0033(12)
N7 0.0271(14) 0.0246(13) 0.0304(14) -0.0037(11) -0.0014(11) 0.0038(11)
N8 0.0290(15) 0.0327(16) 0.0332(15) 0.0008(13) 0.0051(12) 0.0015(12)
C14 0.040(2) 0.036(2) 0.0359(19) 0.0050(16) 0.0100(16) 0.0022(16)
C15 0.049(3) 0.049(3) 0.040(2) 0.0055(19) 0.0142(19) -0.007(2)
C16 0.063(3) 0.042(2) 0.036(2) 0.0099(18) 0.003(2) -0.009(2)
C17 0.055(3) 0.0314(19) 0.035(2) 0.0092(16) -0.0070(18) -0.0020(18)
C18 0.0368(18) 0.0228(15) 0.0289(15) 0.0002(12) -0.0051(14) 0.0013(14)
C19 0.0322(17) 0.0230(15) 0.0357(18) -0.0009(13) -0.0084(14) 0.0035(13)
C20 0.041(2) 0.0280(19) 0.067(3) 0.0042(19) -0.008(2) 0.0095(17)
C21 0.038(2) 0.034(2) 0.085(4) 0.002(2) 0.002(2) 0.0133(19)
C22 0.0282(19) 0.040(2) 0.066(3) -0.010(2) 0.0040(19) 0.0097(17)
C23 0.0249(16) 0.0286(16) 0.0370(18) -0.0078(14) 0.0002(13) 0.0031(13)
C24 0.0261(17) 0.039(2) 0.0359(18) -0.0063(15) 0.0059(14) -0.0004(14)
C25 0.040(2) 0.059(3) 0.056(3) -0.002(2) 0.021(2) 0.001(2)
C26 0.060(3) 0.075(4) 0.058(3) 0.014(3) 0.029(3) -0.003(3)
C27 0.062(3) 0.065(4) 0.059(3) 0.023(3) 0.016(3) -0.007(3)
C28 0.043(2) 0.043(2) 0.047(2) 0.0124(19) 0.0090(19) 0.0006(19)
O1W 0.0251(12) 0.0411(15) 0.0241(11) -0.0071(10) 0.0002(9) 0.0076(11)
O2W 0.0495(19) 0.061(2) 0.0324(15) 0.0108(14) -0.0094(13) -0.0037(16)
O3W 0.070(3) 0.077(3) 0.067(3) -0.027(2) 0.001(2) -0.027(2)

loop_
_atom_type_symbol
_atom_type_description
_atom_type_scat_dispersion_real
_atom_type_scat_dispersion_imag
_atom_type_scat_source
C C 0.0033 0.0016 'International Tables Vol C Tables 4.2.6.8 and 6.1.1.4'
H H 0.0000 0.0000 'International Tables Vol C Tables 4.2.6.8 and 6.1.1.4'
N N 0.0061 0.0033 'International Tables Vol C Tables 4.2.6.8 and 6.1.1.4'
O O 0.0106 0.0060 'International Tables Vol C Tables 4.2.6.8 and 6.1.1.4'
Cl Cl 0.1484 0.1585 'International Tables Vol C Tables 4.2.6.8 and 6.1.1.4'
Ni Ni 0.3393 1.1124 'International Tables Vol C Tables 4.2.6.8 and 6.1.1.4'
Mo Mo -1.6832 0.6857 'International Tables Vol C Tables 4.2.6.8 and 6.1.1.4'
Gd Gd -0.1653 3.9035 'International Tables Vol C Tables 4.2.6.8 and 6.1.1.4'
Cu Cu 0.3201 1.2651 'International Tables Vol C Tables 4.2.6.8 and 6.1.1.4'
Tb Tb -0.1723 4.1537 'International Tables Vol C Tables 4.2.6.8 and 6.1.1.4'

loop_
_geom_angle_atom_site_label_1
_geom_angle_atom_site_label_2
_geom_angle_atom_site_label_3
_geom_angle
_geom_angle_site_symmetry_1
_geom_angle_site_symmetry_3
C1 Mo1 C1 77.38(17) 3 .
C1 Mo1 C2 73.56(12) 3 .
C1 Mo1 C2 76.33(12) . .
C1 Mo1 C2 76.33(12) 3 3
C1 Mo1 C2 73.56(12) . 3
C2 Mo1 C2 141.14(18) . 3
C1 Mo1 C3 141.93(12) 3 .
C1 Mo1 C3 114.71(12) . .
C2 Mo1 C3 142.95(12) . .
C2 Mo1 C3 73.48(12) 3 .
C1 Mo1 C3 114.71(12) 3 3
C1 Mo1 C3 141.93(12) . 3
C2 Mo1 C3 73.48(12) . 3
C2 Mo1 C3 142.95(12) 3 3
C3 Mo1 C3 78.90(18) . 3
C1 Mo1 C4 140.63(12) 3 .
C1 Mo1 C4 70.30(12) . .
C2 Mo1 C4 77.40(12) . .
C2 Mo1 C4 113.83(12) 3 .
C3 Mo1 C4 74.20(12) . .
C3 Mo1 C4 80.85(12) 3 .
C1 Mo1 C4 70.30(12) 3 3
C1 Mo1 C4 140.63(12) . 3
C2 Mo1 C4 113.83(12) . 3
C2 Mo1 C4 77.40(12) 3 3
C3 Mo1 C4 80.85(12) . 3
C3 Mo1 C4 74.20(12) 3 3
C4 Mo1 C4 147.57(17) . 3
O1 Tb1 O1 66.53(12) . 2_755
O1 Tb1 O1W 77.87(10) . 2_755
O1 Tb1 O1W 77.02(9) 2_755 2_755
O1 Tb1 O1W 77.02(9) . .
O1 Tb1 O1W 77.87(10) 2_755 .
O1W Tb1 O1W 149.86(12) 2_755 .
O1 Tb1 N1 120.41(10) . .
O1 Tb1 N1 144.06(10) 2_755 .
O1W Tb1 N1 71.06(9) 2_755 .
O1W Tb1 N1 137.19(10) . .
O1 Tb1 N1 144.06(10) . 2_755
O1 Tb1 N1 120.41(10) 2_755 2_755
O1W Tb1 N1 137.19(10) 2_755 2_755
O1W Tb1 N1 71.06(9) . 2_755
N1 Tb1 N1 76.23(15) . 2_755
O1 Tb1 O2 128.58(8) . 2_755
O1 Tb1 O2 62.84(8) 2_755 2_755
O1W Tb1 O2 82.78(9) 2_755 2_755
O1W Tb1 O2 100.23(9) . 2_755
N1 Tb1 O2 96.57(10) . 2_755
N1 Tb1 O2 74.24(10) 2_755 2_755
O1 Tb1 O2 62.84(8) . .
O1 Tb1 O2 128.58(8) 2_755 .
O1W Tb1 O2 100.23(9) 2_755 .
O1W Tb1 O2 82.78(9) . .
N1 Tb1 O2 74.24(10) . .
N1 Tb1 O2 96.57(10) 2_755 .
O2 Tb1 O2 168.53(11) 2_755 .
O1 Tb1 Cu1 33.26(6) . .
O1 Tb1 Cu1 33.26(6) 2_755 .
O1W Tb1 Cu1 74.93(6) 2_755 .
O1W Tb1 Cu1 74.93(6) . .
N1 Tb1 Cu1 141.89(7) . .
N1 Tb1 Cu1 141.89(7) 2_755 .
O2 Tb1 Cu1 95.73(5) 2_755 .
O2 Tb1 Cu1 95.73(5) . .
O1 Cu1 O1 83.00(14) 2_755 .
O1 Cu1 N5 176.14(13) 2_755 .
O1 Cu1 N5 94.80(13) . .
O1 Cu1 N5 94.80(13) 2_755 2_755
O1 Cu1 N5 176.14(13) . 2_755
N5 Cu1 N5 87.6(2) . 2_755
O1 Cu1 Tb1 41.50(7) 2_755 .
O1 Cu1 Tb1 41.50(7) . .
N5 Cu1 Tb1 136.22(10) . .
N5 Cu1 Tb1 136.22(10) 2_755 .
C11 O1 Cu1 125.3(2) . .
C11 O1 Tb1 128.9(2) . .
Cu1 O1 Tb1 105.24(11) . .
C6 O2 C5 116.5(3) . .
C6 O2 Tb1 119.2(2) . .
C5 O2 Tb1 124.2(2) . .
C1 N1 Tb1 167.0(3) . .
C12 N5 C13 123.5(3) . .
C12 N5 Cu1 126.1(3) . .
C13 N5 Cu1 110.4(3) . .
N1 C1 Mo1 175.9(3) . .
N2 C2 Mo1 177.3(3) . .
N3 C3 Mo1 178.2(3) . .
N4 C4 Mo1 174.2(3) . .
O2 C5 H5A 109.5 . .
O2 C5 H5B 109.5 . .
H5A C5 H5B 109.5 . .
O2 C5 H5C 109.5 . .
H5A C5 H5C 109.5 . .
H5B C5 H5C 109.5 . .
C7 C6 O2 125.8(3) . .
C7 C6 C11 121.3(3) . .
O2 C6 C11 112.9(3) . .
C6 C7 C8 119.4(4) . .
C6 C7 H7 120.3 . .
C8 C7 H7 120.3 . .
C9 C8 C7 120.5(4) . .
C9 C8 H8 119.8 . .
C7 C8 H8 119.8 . .
C8 C9 C10 121.0(4) . .
C8 C9 H9 119.5 . .
C10 C9 H9 119.5 . .
C9 C10 C11 118.4(4) . .
C9 C10 C12 118.4(3) . .
C11 C10 C12 123.2(3) . .
O1 C11 C6 116.0(3) . .
O1 C11 C10 124.6(3) . .
C6 C11 C10 119.4(3) . .
N5 C12 C10 125.0(3) . .
N5 C12 H12 117.5 . .
C10 C12 H12 117.5 . .
N5 C13 C13 108.1(3) . 2_755
N5 C13 H13A 110.1 . .
C13 C13 H13A 110.1 2_755 .
N5 C13 H13B 110.1 . .
C13 C13 H13B 110.1 2_755 .
H13A C13 H13B 108.4 . .
N7 Ni2 N7 176.25(18) 14_655 .
N7 Ni2 N8 78.30(13) 14_655 14_655
N7 Ni2 N8 104.45(13) . 14_655
N7 Ni2 N8 104.45(13) 14_655 .
N7 Ni2 N8 78.30(13) . .
N8 Ni2 N8 88.73(19) 14_655 .
N7 Ni2 N6 78.17(13) 14_655 14_655
N7 Ni2 N6 99.12(12) . 14_655
N8 Ni2 N6 156.43(13) 14_655 14_655
N8 Ni2 N6 95.70(13) . 14_655
N7 Ni2 N6 99.12(12) 14_655 .
N7 Ni2 N6 78.17(13) . .
N8 Ni2 N6 95.70(13) 14_655 .
N8 Ni2 N6 156.43(13) . .
N6 Ni2 N6 89.46(18) 14_655 .
C14 N6 C18 118.5(3) . .
C14 N6 Ni2 127.3(3) . .
C18 N6 Ni2 114.1(3) . .
C23 N7 C19 122.2(3) . .
C23 N7 Ni2 118.8(3) . .
C19 N7 Ni2 118.8(3) . .
C28 N8 C24 118.8(4) . .
C28 N8 Ni2 126.9(3) . .
C24 N8 Ni2 114.1(3) . .
N6 C14 C15 123.0(4) . .
N6 C14 H14 118.5 . .
C15 C14 H14 118.5 . .
C16 C15 C14 118.4(4) . .
C16 C15 H15 120.8 . .
C14 C15 H15 120.8 . .
C15 C16 C17 119.8(4) . .
C15 C16 H16 120.1 . .
C17 C16 H16 120.1 . .
C16 C17 C18 118.8(4) . .
C16 C17 H17 120.6 . .
C18 C17 H17 120.6 . .
N6 C18 C17 121.5(4) . .
N6 C18 C19 114.6(3) . .
C17 C18 C19 123.9(4) . .
N7 C19 C20 120.0(4) . .
N7 C19 C18 114.2(3) . .
C20 C19 C18 125.8(4) . .
C21 C20 C19 118.4(5) . .
C21 C20 H20 120.8 . .
C19 C20 H20 120.8 . .
C20 C21 C22 121.3(4) . .
C20 C21 H21 119.3 . .
C22 C21 H21 119.3 . .
C23 C22 C21 118.0(4) . .
C23 C22 H22 121.0 . .
C21 C22 H22 121.0 . .
N7 C23 C22 120.0(4) . .
N7 C23 C24 113.8(3) . .
C22 C23 C24 126.2(4) . .
N8 C24 C25 121.4(4) . .
N8 C24 C23 114.8(3) . .
C25 C24 C23 123.7(4) . .
C26 C25 C24 119.8(5) . .
C26 C25 H25 120.1 . .
C24 C25 H25 120.1 . .
C25 C26 C27 118.9(5) . .
C25 C26 H26 120.5 . .
C27 C26 H26 120.5 . .
C26 C27 C28 119.5(5) . .
C26 C27 H27 120.3 . .
C28 C27 H27 120.3 . .
N8 C28 C27 121.5(5) . .
N8 C28 H28 119.3 . .
C27 C28 H28 119.3 . .
Tb1 O1W H1A 128.6 . .
Tb1 O1W H1B 133.6 . .
H1A O1W H1B 96.7 . .
H2A O2W H2B 87.2 . .
O3 Cl1 O3 90(2) . 4_655

loop_
_geom_bond_atom_site_label_1
_geom_bond_atom_site_label_2
_geom_bond_distance
_geom_bond_site_symmetry_2
Mo1 C1 2.125(3) 3
Mo1 C1 2.125(3) .
Mo1 C2 2.163(3) .
Mo1 C2 2.163(3) 3
Mo1 C3 2.163(3) .
Mo1 C3 2.163(3) 3
Mo1 C4 2.168(3) .
Mo1 C4 2.168(3) 3
Tb1 O1 2.304(2) .
Tb1 O1 2.304(2) 2_755
Tb1 O1W 2.388(3) 2_755
Tb1 O1W 2.388(3) .
Tb1 N1 2.388(3) .
Tb1 N1 2.388(3) 2_755
Tb1 O2 2.527(2) 2_755
Tb1 O2 2.527(2) .
Tb1 Cu1 3.3551(6) .
Cu1 O1 1.907(2) 2_755
Cu1 O1 1.907(2) .
Cu1 N5 1.918(3) .
Cu1 N5 1.918(3) 2_755
O1 C11 1.326(4) .
O2 C6 1.393(4) .
O2 C5 1.444(4) .
N1 C1 1.160(4) .
N2 C2 1.148(5) .
N3 C3 1.155(5) .
N4 C4 1.156(4) .
N5 C12 1.273(6) .
N5 C13 1.470(5) .
C5 H5A 0.9800 .
C5 H5B 0.9800 .
C5 H5C 0.9800 .
C6 C7 1.377(5) .
C6 C11 1.401(5) .
C7 C8 1.393(6) .
C7 H7 0.9500 .
C8 C9 1.376(7) .
C8 H8 0.9500 .
C9 C10 1.407(6) .
C9 H9 0.9500 .
C10 C11 1.410(5) .
C10 C12 1.459(6) .
C12 H12 0.9500 .
C13 C13 1.536(10) 2_755
C13 H13A 0.9900 .
C13 H13B 0.9900 .
Ni2 N7 1.994(3) 14_655
Ni2 N7 1.994(3) .
Ni2 N8 2.094(3) 14_655
Ni2 N8 2.094(3) .
Ni2 N6 2.105(3) 14_655
Ni2 N6 2.105(3) .
N6 C14 1.325(5) .
N6 C18 1.357(5) .
N7 C23 1.337(5) .
N7 C19 1.340(5) .
N8 C28 1.341(6) .
N8 C24 1.356(5) .
C14 C15 1.388(6) .
C14 H14 0.9500 .
C15 C16 1.371(7) .
C15 H15 0.9500 .
C16 C17 1.376(7) .
C16 H16 0.9500 .
C17 C18 1.389(6) .
C17 H17 0.9500 .
C18 C19 1.472(6) .
C19 C20 1.393(5) .
C20 C21 1.360(8) .
C20 H20 0.9500 .
C21 C22 1.394(8) .
C21 H21 0.9500 .
C22 C23 1.387(6) .
C22 H22 0.9500 .
C23 C24 1.472(6) .
C24 C25 1.380(6) .
C25 C26 1.368(8) .
C25 H25 0.9500 .
C26 C27 1.375(9) .
C26 H26 0.9500 .
C27 C28 1.389(7) .
C27 H27 0.9500 .
C28 H28 0.9500 .
O1W H1A 0.8359 .
O1W H1B 0.8490 .
O2W H2A 0.8551 .
O2W H2B 0.8456 .
Cl1 O3 1.505(15) .
Cl1 O3 1.505(15) 4_655
O5WA O5WB 1.090(12) .
O7WA O7WB 1.012(14) .
